data_1008601
loop_
_publ_author_name
'Isnard, O'
'Miraglia, S'
'Soubeyroux, J L'
'Fruchart, D'
'Deportes, J'
'Buschow, K H J'

_publ_section_title
;
Structural study and magnetic characterization of Th~2~Fe~17~D~5~,
Th~2~Fe~17~C~x~H~5-x~ and Th~2~Fe~17~N~3~
;
_journal_coden_ASTM JCOMEL
_journal_name_full 'Journal of Physics: Condensed Matter'
_journal_page_first 5481
_journal_page_last 5490
_journal_paper_doi 10.1088/0953-8984/5/31/012
_journal_volume 5
_journal_year 1993
_chemical_formula_structural 'Th2 Fe17 N2.964'
_chemical_formula_sum 'Fe17 N2.964 Th2'
_chemical_name_systematic 'Thorium iron nitride (2/17/3)'
_space_group_IT_number 166
_symmetry_cell_setting trigonal
_symmetry_space_group_name_Hall '-R 3 2"'
_symmetry_space_group_name_H-M 'R -3 m :H'
_cell_angle_alpha 90
_cell_angle_beta 90
_cell_angle_gamma 120
_cell_formula_units_Z 3
_cell_length_a 8.7653
_cell_length_b 8.7653
_cell_length_c 12.691
_cell_volume 844.4
_refine_ls_R_factor_all 0.012
_cod_original_sg_symbol_H-M 'R -3 m H'
_cod_database_code 1008601

loop_
_symmetry_equiv_pos_as_xyz
x,y,z
-y,x-y,z
y-x,-x,z
-y,-x,z
x,x-y,z
y-x,y,z
-x,-y,-z
y,y-x,-z
x-y,x,-z
y,x,-z
-x,y-x,-z
x-y,-y,-z
1/3+x,2/3+y,2/3+z
2/3+x,1/3+y,1/3+z
1/3-y,2/3+x-y,2/3+z
2/3-y,1/3+x-y,1/3+z
1/3-x+y,2/3-x,2/3+z
2/3-x+y,1/3-x,1/3+z
1/3-y,2/3-x,2/3+z
2/3-y,1/3-x,1/3+z
1/3+x,2/3+x-y,2/3+z
2/3+x,1/3+x-y,1/3+z
1/3-x+y,2/3+y,2/3+z
2/3-x+y,1/3+y,1/3+z
1/3-x,2/3-y,2/3-z
2/3-x,1/3-y,1/3-z
1/3+y,2/3-x+y,2/3-z
2/3+y,1/3-x+y,1/3-z
1/3+x-y,2/3+x,2/3-z
2/3+x-y,1/3+x,1/3-z
1/3+y,2/3+x,2/3-z
2/3+y,1/3+x,1/3-z
1/3-x,2/3-x+y,2/3-z
2/3-x,1/3-x+y,1/3-z
1/3+x-y,2/3-y,2/3-z
2/3+x-y,1/3-y,1/3-z

loop_
_atom_site_label
_atom_site_type_symbol
_atom_site_symmetry_multiplicity
_atom_site_Wyckoff_symbol
_atom_site_fract_x
_atom_site_fract_y
_atom_site_fract_z
_atom_site_occupancy
_atom_site_attached_hydrogens
_atom_site_calc_flag
Th1 Th0 6 c 0. 0. 0.3409(6) 1. 0 d
Fe1 Fe0 6 c 0. 0. 0.0956(4) 1. 0 d
Fe2 Fe0 9 d 0.5 0. 0.5 1. 0 d
Fe3 Fe0 18 f 0.2805(3) 0. 0. 1. 0 d
Fe4 Fe0 18 h 0.5052(2) 0.4948(2) 0.1534(3) 1. 0 d
N1 N0 9 e 0.5 0. 0. 0.988(4) 0 d

loop_
_atom_type_symbol
_atom_type_oxidation_number
Th0 0.000
Fe0 0.000
N0 0.000
